data_4337271
loop_
_publ_author_name
'Hutchings, Amy-Jayne'
'Habib, Fatemah'
'Holmberg, Rebecca J.'
'Korobkov, Ilia'
'Murugesu, Muralee'

_publ_section_title
;
 Structural rearrangement through lanthanide contraction in dinuclear
 complexes.
;
_journal_issue 4
_journal_name_full 'Inorganic chemistry'
_journal_page_first 2102
_journal_page_last 2112
_journal_paper_doi 10.1021/ic402682r
_journal_volume 53
_journal_year 2014
_chemical_formula_sum 'C49.75 H46 Gd2 N12 O10.75 S3'
_chemical_formula_weight 1352.64
_chemical_name_systematic
; 
 ? 
;
_space_group_IT_number 2
_symmetry_cell_setting triclinic
_symmetry_space_group_name_Hall '-P 1'
_symmetry_space_group_name_H-M 'P -1'
_atom_sites_solution_hydrogens geom
_atom_sites_solution_primary direct
_atom_sites_solution_secondary difmap
_audit_creation_method SHELXL-97
_cell_angle_alpha 108.1350(10)
_cell_angle_beta 99.8990(10)
_cell_angle_gamma 105.6680(10)
_cell_formula_units_Z 2
_cell_length_a 11.7591(3)
_cell_length_b 14.9848(3)
_cell_length_c 19.0708(4)
_cell_measurement_reflns_used 9983
_cell_measurement_temperature 200(2)
_cell_measurement_theta_max 28.34
_cell_measurement_theta_min 2.31
_cell_volume 2952.07(12)
_computing_cell_refinement 'APEX II, Bruker (2009)'
_computing_data_collection 'APEX II, Bruker (2009)'
_computing_data_reduction 'XPREP, Bruker (2009)'
_computing_molecular_graphics 'SHELXTL, Bruker (2004)'
_computing_publication_material 'SHELXTL, Bruker (2004)'
_computing_structure_refinement 'SHELXL-97 (Sheldrick, 2008)'
_computing_structure_solution 'SHELXS-97 (Sheldrick, 2008)'
_diffrn_ambient_temperature 200(2)
_diffrn_measured_fraction_theta_full 0.985
_diffrn_measured_fraction_theta_max 0.985
_diffrn_measurement_device_type 'Bruker APEX-II CCD'
_diffrn_measurement_method '\f and \w scans'
_diffrn_radiation_monochromator graphite
_diffrn_radiation_source 'fine-focus sealed tube'
_diffrn_radiation_type MoK\a
_diffrn_radiation_wavelength 0.71073
_diffrn_reflns_av_R_equivalents 0.0180
_diffrn_reflns_av_sigmaI/netI 0.0202
_diffrn_reflns_limit_h_max 15
_diffrn_reflns_limit_h_min -15
_diffrn_reflns_limit_k_max 20
_diffrn_reflns_limit_k_min -20
_diffrn_reflns_limit_l_max 25
_diffrn_reflns_limit_l_min -25
_diffrn_reflns_number 42586
_diffrn_reflns_theta_full 28.35
_diffrn_reflns_theta_max 28.35
_diffrn_reflns_theta_min 1.87
_exptl_absorpt_coefficient_mu 2.393
_exptl_absorpt_correction_T_max 0.8134
_exptl_absorpt_correction_T_min 0.6592
_exptl_absorpt_correction_type multi-scan
_exptl_absorpt_process_details 'SADABS, Bruker (2003)'
_exptl_crystal_colour yellow
_exptl_crystal_density_diffrn 1.522
_exptl_crystal_density_meas ?
_exptl_crystal_density_method 'not measured'
_exptl_crystal_description block
_exptl_crystal_F_000 1339
_exptl_crystal_size_max 0.19
_exptl_crystal_size_mid 0.10
_exptl_crystal_size_min 0.09
_refine_diff_density_max 1.882
_refine_diff_density_min -1.146
_refine_diff_density_rms 0.139
_refine_ls_extinction_method none
_refine_ls_goodness_of_fit_ref 1.018
_refine_ls_hydrogen_treatment constr
_refine_ls_matrix_type full
_refine_ls_number_parameters 664
_refine_ls_number_reflns 14527
_refine_ls_number_restraints 3
_refine_ls_restrained_S_all 1.018
_refine_ls_R_factor_all 0.0427
_refine_ls_R_factor_gt 0.0341
_refine_ls_shift/su_max 0.001
_refine_ls_shift/su_mean 0.000
_refine_ls_structure_factor_coef Fsqd
_refine_ls_weighting_details 'calc w=1/[\s^2^(Fo^2^)+(0.0608P)^2^+7.6210P] where P=(Fo^2^+2Fc^2^)/3'
_refine_ls_weighting_scheme calc
_refine_ls_wR_factor_gt 0.0970
_refine_ls_wR_factor_ref 0.1057
_reflns_number_gt 12412
_reflns_number_total 14527
_reflns_threshold_expression >2sigma(I)
_cod_data_source_file ic402682r_si_013.cif
_cod_data_source_block mm163
_cod_depositor_comments
;
The following automatic conversions were performed:

'_symmetry_cell_setting' value 'Triclinic' changed to 'triclinic'
according to
/usr/data/users/saulius/automatic-downloads/current/ACS/lib/dictionaries/cif_core.dic
dictionary named 'cif_core.dic' version 2.4.2 from 2011-04-26.

Automatic conversion script
Id: cif_fix_values 2281 2013-09-26 08:29:07Z andrius 

The following automatic conversions were performed:

'_exptl_crystal_density_meas' value 'n/a' was changed to '?' - the
value is perceived as not measured.

Automatic conversion script
Id: cif_fix_values 3008 2015-01-20 13:52:24Z robertas 
;
_cod_original_cell_volume 2952.07(11)
_cod_original_sg_symbol_H-M P-1
_cod_database_code 4337271

loop_
_symmetry_equiv_pos_as_xyz
'x, y, z'
'-x, -y, -z'

loop_
_atom_site_label
_atom_site_type_symbol
_atom_site_fract_x
_atom_site_fract_y
_atom_site_fract_z
_atom_site_U_iso_or_equiv
_atom_site_adp_type
_atom_site_occupancy
_atom_site_symmetry_multiplicity
_atom_site_calc_flag
_atom_site_refinement_flags
Gd1 Gd 0.134471(14) 0.291916(12) 0.358779(9) 0.02131(5) Uani 1 1 d .
Gd2 Gd 0.115835(15) 0.300031(12) 0.170627(9) 0.02445(5) Uani 1 1 d .
N3 N -0.0293(3) 0.3436(2) 0.41793(19) 0.0303(6) Uani 1 1 d .
N2 N -0.0262(3) 0.3358(3) 0.48998(19) 0.0331(7) Uani 1 1 d .
H2A H -0.0790 0.3508 0.5150 0.040 Uiso 1 1 calc R
N1 N 0.1710(3) 0.1456(2) 0.10501(18) 0.0294(6) Uani 1 1 d .
N4 N 0.2619(3) 0.1655(3) 0.0691(2) 0.0336(7) Uani 1 1 d .
H4B H 0.2710 0.1185 0.0316 0.040 Uiso 1 1 calc R
N5 N 0.3658(3) 0.3242(2) 0.41016(17) 0.0256(6) Uani 1 1 d .
N6 N 0.3873(3) 0.2603(2) 0.44532(19) 0.0298(6) Uani 1 1 d .
H6A H 0.4579 0.2753 0.4787 0.036 Uiso 1 1 calc R
N7 N 0.2202(3) 0.4766(2) 0.4399(2) 0.0327(7) Uani 1 1 d .
N9 N 0.1157(4) 0.3182(3) 0.0475(2) 0.0425(8) Uani 1 1 d .
N8 N -0.0859(3) 0.1752(3) 0.0929(2) 0.0405(8) Uani 1 1 d .
O7 O 0.0172(2) 0.3438(2) 0.27465(15) 0.0292(5) Uani 1 1 d .
O5 O -0.0429(3) 0.3881(2) 0.15319(17) 0.0397(7) Uani 1 1 d .
O6 O 0.1400(2) 0.2897(2) 0.48572(16) 0.0325(6) Uani 1 1 d .
O1 O 0.0932(2) 0.18539(18) 0.23210(14) 0.0273(5) Uani 1 1 d .
O2 O -0.0570(2) 0.1269(2) 0.30753(16) 0.0315(6) Uani 1 1 d .
O3 O 0.3196(3) 0.3260(2) 0.14848(17) 0.0367(6) Uani 1 1 d .
O4 O 0.2551(2) 0.36333(18) 0.29298(14) 0.0257(5) Uani 1 1 d .
O8 O 0.2484(3) 0.4878(2) 0.22509(16) 0.0327(6) Uani 1 1 d .
O9 O 0.1957(2) 0.15403(19) 0.37758(16) 0.0328(6) Uani 1 1 d .
S1 S 0.29930(10) 0.68129(8) 0.46928(8) 0.0408(2) Uani 1 1 d .
S2 S 0.1368(2) 0.37636(13) -0.07512(10) 0.0828(6) Uani 1 1 d .
S3 S -0.32648(11) 0.04836(10) 0.01067(10) 0.0606(4) Uani 1 1 d .
C1 C -0.0711(3) 0.3817(3) 0.2712(2) 0.0287(7) Uani 1 1 d .
C2 C -0.1086(4) 0.4055(3) 0.2072(2) 0.0337(8) Uani 1 1 d .
C3 C -0.2024(5) 0.4432(4) 0.1984(3) 0.0530(13) Uani 1 1 d .
H3A H -0.2259 0.4570 0.1538 0.064 Uiso 1 1 calc R
C4 C -0.2626(6) 0.4610(5) 0.2554(3) 0.0653(17) Uani 1 1 d .
H4A H -0.3273 0.4871 0.2500 0.078 Uiso 1 1 calc R
C5 C -0.2283(5) 0.4408(5) 0.3186(3) 0.0554(13) Uani 1 1 d .
H5A H -0.2692 0.4537 0.3575 0.066 Uiso 1 1 calc R
C6 C -0.1331(4) 0.4008(3) 0.3283(2) 0.0379(9) Uani 1 1 d .
C7 C -0.1052(7) 0.3803(6) 0.0783(3) 0.076(2) Uani 1 1 d .
H7A H -0.1609 0.4186 0.0836 0.115 Uiso 1 1 calc R
H7B H -0.1525 0.3098 0.0463 0.115 Uiso 1 1 calc R
H7C H -0.0444 0.4070 0.0540 0.115 Uiso 1 1 calc R
C8 C -0.1082(4) 0.3832(3) 0.3983(2) 0.0360(9) Uani 1 1 d .
H8A H -0.1538 0.4024 0.4332 0.043 Uiso 1 1 calc R
C9 C 0.0614(3) 0.3042(3) 0.5188(2) 0.0312(8) Uani 1 1 d .
C10 C 0.0546(4) 0.2845(3) 0.5899(2) 0.0364(9) Uani 1 1 d .
C11 C 0.0022(5) 0.3310(4) 0.6429(3) 0.0455(10) Uani 1 1 d .
H11A H -0.0293 0.3808 0.6364 0.055 Uiso 1 1 calc R
C12 C -0.0042(5) 0.3042(5) 0.7064(3) 0.0578(13) Uani 1 1 d .
H12A H -0.0410 0.3356 0.7429 0.069 Uiso 1 1 calc R
C13 C 0.0425(6) 0.2325(5) 0.7165(3) 0.0620(15) Uani 1 1 d .
H13A H 0.0389 0.2153 0.7602 0.074 Uiso 1 1 calc R
C14 C 0.0948(6) 0.1854(5) 0.6626(3) 0.0600(14) Uani 1 1 d .
H14A H 0.1250 0.1349 0.6690 0.072 Uiso 1 1 calc R
C15 C 0.1031(4) 0.2114(3) 0.6002(3) 0.0400(9) Uani 1 1 d .
H15A H 0.1412 0.1805 0.5642 0.048 Uiso 1 1 calc R
C16 C 0.0221(3) 0.0897(3) 0.2015(2) 0.0272(7) Uani 1 1 d .
C17 C -0.0600(3) 0.0538(3) 0.2394(2) 0.0302(7) Uani 1 1 d .
C18 C -0.1377(4) -0.0448(3) 0.2094(3) 0.0402(9) Uani 1 1 d .
H18A H -0.1952 -0.0674 0.2350 0.048 Uiso 1 1 calc R
C19 C -0.1311(4) -0.1111(3) 0.1411(3) 0.0432(10) Uani 1 1 d .
H19A H -0.1837 -0.1792 0.1204 0.052 Uiso 1 1 calc R
C20 C -0.0490(4) -0.0782(3) 0.1041(3) 0.0394(9) Uani 1 1 d .
H20A H -0.0442 -0.1240 0.0584 0.047 Uiso 1 1 calc R
C21 C 0.0285(3) 0.0226(3) 0.1326(2) 0.0310(8) Uani 1 1 d .
C22 C -0.1287(5) 0.0925(4) 0.3529(3) 0.0587(15) Uani 1 1 d .
H22A H -0.1957 0.0297 0.3201 0.088 Uiso 1 1 calc R
H22B H -0.1634 0.1428 0.3769 0.088 Uiso 1 1 calc R
H22C H -0.0767 0.0812 0.3928 0.088 Uiso 1 1 calc R
C23 C 0.1161(4) 0.0533(3) 0.0926(2) 0.0338(8) Uani 1 1 d .
H23A H 0.1336 0.0034 0.0557 0.041 Uiso 1 1 calc R
C24 C 0.3358(3) 0.2622(3) 0.0957(2) 0.0317(8) Uani 1 1 d .
C25 C 0.4317(4) 0.2904(3) 0.0574(2) 0.0362(8) Uani 1 1 d .
C26 C 0.4715(5) 0.2218(4) 0.0109(4) 0.0606(15) Uani 1 1 d .
H26A H 0.4390 0.1530 0.0029 0.073 Uiso 1 1 calc R
C27 C 0.5604(6) 0.2549(5) -0.0244(4) 0.0747(19) Uani 1 1 d .
H27A H 0.5902 0.2084 -0.0554 0.090 Uiso 1 1 calc R
C28 C 0.6049(5) 0.3538(5) -0.0146(4) 0.0617(15) Uani 1 1 d .
H28A H 0.6625 0.3750 -0.0405 0.074 Uiso 1 1 calc R
C29 C 0.5662(5) 0.4222(5) 0.0327(4) 0.0603(15) Uani 1 1 d .
H29A H 0.5985 0.4910 0.0406 0.072 Uiso 1 1 calc R
C30 C 0.4798(4) 0.3902(4) 0.0690(3) 0.0495(11) Uani 1 1 d .
H30A H 0.4536 0.4375 0.1021 0.059 Uiso 1 1 calc R
C31 C 0.3549(3) 0.4440(2) 0.3166(2) 0.0245(7) Uani 1 1 d .
C32 C 0.3576(3) 0.5130(3) 0.2803(2) 0.0291(7) Uani 1 1 d .
C33 C 0.4603(4) 0.5967(3) 0.3008(3) 0.0360(8) Uani 1 1 d .
H33A H 0.4606 0.6432 0.2764 0.043 Uiso 1 1 calc R
C34 C 0.5641(4) 0.6126(3) 0.3578(3) 0.0377(9) Uani 1 1 d .
H34A H 0.6358 0.6693 0.3712 0.045 Uiso 1 1 calc R
C35 C 0.5636(3) 0.5473(3) 0.3947(2) 0.0317(8) Uani 1 1 d .
H35A H 0.6349 0.5591 0.4334 0.038 Uiso 1 1 calc R
C36 C 0.4576(3) 0.4624(3) 0.3756(2) 0.0256(7) Uani 1 1 d .
C37 C 0.2423(5) 0.5558(4) 0.1863(4) 0.0601(15) Uani 1 1 d .
H37A H 0.3016 0.6226 0.2187 0.090 Uiso 1 1 calc R
H37B H 0.1591 0.5589 0.1764 0.090 Uiso 1 1 calc R
H37C H 0.2620 0.5321 0.1375 0.090 Uiso 1 1 calc R
C38 C 0.4617(3) 0.3941(3) 0.4142(2) 0.0269(7) Uani 1 1 d .
H38A H 0.5393 0.4010 0.4441 0.032 Uiso 1 1 calc R
C39 C 0.2935(3) 0.1731(3) 0.4255(2) 0.0282(7) Uani 1 1 d .
C40 C 0.3123(4) 0.1026(3) 0.4626(3) 0.0344(8) Uani 1 1 d .
C41 C 0.4031(5) 0.1331(4) 0.5307(3) 0.0466(11) Uani 1 1 d .
H41A H 0.4572 0.2006 0.5546 0.056 Uiso 1 1 calc R
C42 C 0.4148(6) 0.0636(4) 0.5640(3) 0.0585(14) Uani 1 1 d .
H42A H 0.4765 0.0841 0.6108 0.070 Uiso 1 1 calc R
C43 C 0.3362(6) -0.0347(5) 0.5288(4) 0.0642(16) Uani 1 1 d .
H43A H 0.3435 -0.0819 0.5514 0.077 Uiso 1 1 calc R
C44 C 0.2474(6) -0.0641(4) 0.4609(5) 0.0750(19) Uani 1 1 d .
H44A H 0.1947 -0.1321 0.4362 0.090 Uiso 1 1 calc R
C45 C 0.2340(5) 0.0045(4) 0.4279(4) 0.0606(15) Uani 1 1 d .
H45A H 0.1711 -0.0161 0.3817 0.073 Uiso 1 1 calc R
C46 C 0.2540(3) 0.5609(3) 0.4510(2) 0.0286(7) Uani 1 1 d .
C47 C -0.1858(4) 0.1222(3) 0.0594(3) 0.0360(8) Uani 1 1 d .
C48 C 0.1241(5) 0.3402(4) -0.0040(3) 0.0425(10) Uani 1 1 d .
O11 O 0.4037(11) 0.2150(8) 0.7573(7) 0.155(4) Uiso 0.75 1 d PD
H11B H 0.4789 0.2228 0.7686 0.233 Uiso 0.75 1 calc PR
C49 C 0.3824(9) 0.2925(7) 0.8121(6) 0.078(2) Uiso 0.75 1 d PD
H49A H 0.3727 0.2748 0.8566 0.117 Uiso 0.75 1 calc PR
H49B H 0.3073 0.3016 0.7891 0.117 Uiso 0.75 1 calc PR
H49C H 0.4523 0.3548 0.8287 0.117 Uiso 0.75 1 calc PR
O12 O 0.3910(13) 0.1155(10) 0.2460(8) 0.121(4) Uiso 0.50 1 d PD
H12B H 0.4584 0.1603 0.2737 0.182 Uiso 0.50 1 calc PR
C50 C 0.3862(14) 0.0234(10) 0.2553(9) 0.080(4) Uiso 0.50 1 d PD
H50A H 0.4455 -0.0018 0.2326 0.120 Uiso 0.50 1 calc PR
H50B H 0.3032 -0.0259 0.2295 0.120 Uiso 0.50 1 calc PR
H50C H 0.4067 0.0350 0.3102 0.120 Uiso 0.50 1 calc PR
O13 O 0.5754(10) 0.9504(8) 0.2288(6) 0.089(3) Uiso 0.50 1 d PD
H13B H 0.5135 0.9602 0.2415 0.134 Uiso 0.50 1 calc PR
C51 C 0.5978(18) 0.9915(14) 0.1697(10) 0.103(5) Uiso 0.50 1 d PD
H51A H 0.6082 1.0628 0.1893 0.155 Uiso 0.50 1 calc PR
H51B H 0.5277 0.9557 0.1235 0.155 Uiso 0.50 1 calc PR
H51C H 0.6726 0.9834 0.1569 0.155 Uiso 0.50 1 calc PR

loop_
_atom_site_aniso_label
_atom_site_aniso_U_11
_atom_site_aniso_U_22
_atom_site_aniso_U_33
_atom_site_aniso_U_23
_atom_site_aniso_U_13
_atom_site_aniso_U_12
Gd1 0.01974(8) 0.02154(9) 0.02044(9) 0.00623(6) 0.00500(6) 0.00611(6)
Gd2 0.02610(9) 0.02371(9) 0.02066(9) 0.00649(7) 0.00541(7) 0.00710(7)
N3 0.0283(15) 0.0349(17) 0.0276(16) 0.0105(13) 0.0099(13) 0.0113(13)
N2 0.0316(16) 0.0441(19) 0.0286(16) 0.0144(14) 0.0137(13) 0.0165(14)
N1 0.0299(15) 0.0286(15) 0.0266(15) 0.0068(12) 0.0108(12) 0.0079(12)
N4 0.0318(16) 0.0331(17) 0.0315(17) 0.0060(14) 0.0143(14) 0.0085(13)
N5 0.0260(14) 0.0253(14) 0.0243(14) 0.0075(12) 0.0052(11) 0.0103(11)
N6 0.0275(15) 0.0269(15) 0.0314(16) 0.0105(13) 0.0009(12) 0.0092(12)
N7 0.0289(15) 0.0316(17) 0.0318(17) 0.0069(13) 0.0079(13) 0.0078(13)
N9 0.050(2) 0.048(2) 0.0298(18) 0.0158(16) 0.0108(16) 0.0165(17)
N8 0.0350(18) 0.0396(19) 0.0383(19) 0.0124(16) 0.0017(15) 0.0074(15)
O7 0.0264(12) 0.0368(14) 0.0293(13) 0.0147(11) 0.0074(10) 0.0159(11)
O5 0.0422(16) 0.0524(18) 0.0346(15) 0.0213(14) 0.0101(13) 0.0266(14)
O6 0.0308(13) 0.0438(16) 0.0290(14) 0.0178(12) 0.0122(11) 0.0151(12)
O1 0.0286(12) 0.0206(11) 0.0242(12) 0.0040(10) 0.0054(10) 0.0022(9)
O2 0.0317(13) 0.0277(13) 0.0292(13) 0.0078(11) 0.0105(11) 0.0034(10)
O3 0.0365(14) 0.0312(14) 0.0320(15) 0.0029(12) 0.0096(12) 0.0062(11)
O4 0.0238(11) 0.0234(12) 0.0226(12) 0.0064(10) 0.0027(9) 0.0018(9)
O8 0.0377(14) 0.0269(13) 0.0327(14) 0.0136(11) 0.0055(12) 0.0096(11)
O9 0.0281(13) 0.0265(13) 0.0376(15) 0.0090(11) 0.0022(11) 0.0076(10)
S1 0.0324(5) 0.0310(5) 0.0626(7) 0.0203(5) 0.0146(5) 0.0123(4)
S2 0.1422(17) 0.0597(9) 0.0573(9) 0.0371(8) 0.0441(10) 0.0236(10)
S3 0.0300(5) 0.0408(6) 0.0845(10) -0.0010(6) 0.0047(6) 0.0073(5)
C1 0.0293(17) 0.0308(18) 0.0269(18) 0.0089(15) 0.0072(14) 0.0142(14)
C2 0.036(2) 0.039(2) 0.0298(19) 0.0125(16) 0.0092(16) 0.0195(17)
C3 0.059(3) 0.077(4) 0.043(3) 0.028(3) 0.015(2) 0.046(3)
C4 0.065(3) 0.106(5) 0.061(3) 0.043(3) 0.027(3) 0.065(4)
C5 0.059(3) 0.084(4) 0.053(3) 0.033(3) 0.030(3) 0.052(3)
C6 0.037(2) 0.051(2) 0.035(2) 0.0187(19) 0.0133(17) 0.0255(19)
C7 0.097(5) 0.138(6) 0.044(3) 0.051(4) 0.032(3) 0.089(5)
C8 0.0341(19) 0.047(2) 0.036(2) 0.0164(18) 0.0170(17) 0.0234(18)
C9 0.0300(18) 0.0331(19) 0.0263(18) 0.0109(15) 0.0074(14) 0.0054(15)
C10 0.0290(18) 0.048(2) 0.030(2) 0.0195(18) 0.0048(15) 0.0063(16)
C11 0.051(3) 0.055(3) 0.032(2) 0.015(2) 0.015(2) 0.021(2)
C12 0.063(3) 0.078(4) 0.041(3) 0.025(3) 0.025(2) 0.027(3)
C13 0.073(4) 0.079(4) 0.036(3) 0.034(3) 0.014(3) 0.018(3)
C14 0.076(4) 0.064(3) 0.050(3) 0.034(3) 0.014(3) 0.026(3)
C15 0.046(2) 0.046(2) 0.035(2) 0.0249(19) 0.0119(18) 0.0141(19)
C16 0.0277(16) 0.0212(16) 0.0277(17) 0.0081(13) 0.0040(14) 0.0047(13)
C17 0.0311(18) 0.0276(18) 0.0256(18) 0.0072(14) 0.0052(14) 0.0055(14)
C18 0.041(2) 0.033(2) 0.039(2) 0.0130(18) 0.0106(18) 0.0012(17)
C19 0.051(2) 0.0211(18) 0.040(2) 0.0044(16) 0.0083(19) -0.0027(17)
C20 0.046(2) 0.0227(18) 0.035(2) 0.0030(16) 0.0057(18) 0.0023(16)
C21 0.0313(18) 0.0250(17) 0.0281(18) 0.0044(14) 0.0057(15) 0.0047(14)
C22 0.069(3) 0.047(3) 0.042(3) 0.007(2) 0.031(2) -0.007(2)
C23 0.039(2) 0.0265(18) 0.0288(19) 0.0033(15) 0.0089(16) 0.0084(15)
C24 0.0278(17) 0.0322(19) 0.0298(19) 0.0099(15) 0.0047(15) 0.0066(14)
C25 0.0295(18) 0.042(2) 0.037(2) 0.0169(18) 0.0095(16) 0.0105(16)
C26 0.066(3) 0.051(3) 0.076(4) 0.025(3) 0.048(3) 0.018(3)
C27 0.066(4) 0.080(4) 0.090(5) 0.032(4) 0.053(4) 0.024(3)
C28 0.040(3) 0.091(4) 0.066(4) 0.049(3) 0.020(2) 0.015(3)
C29 0.041(3) 0.070(4) 0.088(4) 0.053(3) 0.020(3) 0.018(2)
C30 0.040(2) 0.050(3) 0.064(3) 0.029(2) 0.018(2) 0.015(2)
C31 0.0246(15) 0.0201(15) 0.0245(16) 0.0030(13) 0.0097(13) 0.0058(12)
C32 0.0339(18) 0.0244(17) 0.0258(17) 0.0068(14) 0.0096(15) 0.0075(14)
C33 0.040(2) 0.0267(18) 0.041(2) 0.0133(16) 0.0179(18) 0.0069(16)
C34 0.0329(19) 0.0288(19) 0.042(2) 0.0085(17) 0.0140(17) 0.0000(15)
C35 0.0238(16) 0.0268(18) 0.0329(19) 0.0017(15) 0.0075(14) 0.0022(13)
C36 0.0225(15) 0.0221(16) 0.0267(17) 0.0042(13) 0.0091(13) 0.0038(12)
C37 0.063(3) 0.047(3) 0.067(4) 0.036(3) -0.002(3) 0.010(2)
C38 0.0215(15) 0.0277(17) 0.0257(17) 0.0046(14) 0.0046(13) 0.0073(13)
C39 0.0279(17) 0.0273(17) 0.0325(19) 0.0108(15) 0.0122(15) 0.0124(14)
C40 0.0332(19) 0.0316(19) 0.044(2) 0.0178(17) 0.0138(17) 0.0142(15)
C41 0.053(3) 0.043(2) 0.044(3) 0.021(2) 0.006(2) 0.016(2)
C42 0.067(3) 0.062(3) 0.058(3) 0.037(3) 0.010(3) 0.026(3)
C43 0.070(4) 0.065(4) 0.086(4) 0.055(3) 0.029(3) 0.031(3)
C44 0.069(4) 0.043(3) 0.106(5) 0.043(3) 0.006(4) 0.004(3)
C45 0.050(3) 0.042(3) 0.079(4) 0.031(3) -0.004(3) 0.003(2)
C46 0.0249(16) 0.0311(19) 0.0284(18) 0.0077(15) 0.0074(14) 0.0115(14)
C47 0.035(2) 0.0306(19) 0.039(2) 0.0088(16) 0.0098(17) 0.0113(16)
C48 0.055(3) 0.055(3) 0.034(2) 0.023(2) 0.023(2) 0.031(2)

loop_
_atom_type_symbol
_atom_type_description
_atom_type_scat_dispersion_real
_atom_type_scat_dispersion_imag
_atom_type_scat_source
C C 0.0033 0.0016 'International Tables Vol C Tables 4.2.6.8 and 6.1.1.4'
H H 0.0000 0.0000 'International Tables Vol C Tables 4.2.6.8 and 6.1.1.4'
N N 0.0061 0.0033 'International Tables Vol C Tables 4.2.6.8 and 6.1.1.4'
O O 0.0106 0.0060 'International Tables Vol C Tables 4.2.6.8 and 6.1.1.4'
S S 0.1246 0.1234 'International Tables Vol C Tables 4.2.6.8 and 6.1.1.4'
Gd Gd -0.1653 3.9035 'International Tables Vol C Tables 4.2.6.8 and 6.1.1.4'

loop_
_geom_angle_atom_site_label_1
_geom_angle_atom_site_label_2
_geom_angle_atom_site_label_3
_geom_angle
O4 Gd1 O1 67.57(8)
O4 Gd1 O7 69.60(9)
O1 Gd1 O7 70.00(9)
O4 Gd1 O6 141.44(9)
O1 Gd1 O6 141.39(9)
O7 Gd1 O6 134.42(9)
O4 Gd1 O9 109.58(9)
O1 Gd1 O9 79.19(9)
O7 Gd1 O9 146.97(9)
O6 Gd1 O9 67.53(10)
O4 Gd1 N7 75.08(10)
O1 Gd1 N7 139.42(10)
O7 Gd1 N7 82.83(10)
O6 Gd1 N7 78.93(11)
O9 Gd1 N7 129.75(10)
O4 Gd1 N3 130.03(10)
O1 Gd1 N3 123.81(10)
O7 Gd1 N3 71.02(10)
O6 Gd1 N3 63.58(10)
O9 Gd1 N3 120.22(10)
N7 Gd1 N3 70.63(10)
O4 Gd1 N5 66.50(9)
O1 Gd1 N5 101.16(9)
O7 Gd1 N5 135.01(9)
O6 Gd1 N5 80.32(9)
O9 Gd1 N5 61.70(9)
N7 Gd1 N5 77.04(10)
N3 Gd1 N5 134.96(10)
O4 Gd1 O2 130.03(8)
O1 Gd1 O2 63.22(8)
O7 Gd1 O2 85.84(9)
O6 Gd1 O2 86.43(9)
O9 Gd1 O2 69.49(9)
N7 Gd1 O2 145.79(10)
N3 Gd1 O2 75.17(10)
N5 Gd1 O2 130.87(9)
O4 Gd1 Gd2 39.72(6)
O1 Gd1 Gd2 39.84(6)
O7 Gd1 Gd2 43.07(6)
O6 Gd1 Gd2 177.49(6)
O9 Gd1 Gd2 114.65(7)
N7 Gd1 Gd2 100.11(8)
N3 Gd1 Gd2 113.92(7)
N5 Gd1 Gd2 101.77(7)
O2 Gd1 Gd2 93.18(6)
O4 Gd2 O1 66.70(8)
O4 Gd2 N8 141.93(11)
O1 Gd2 N8 78.22(11)
O4 Gd2 N9 136.88(11)
O1 Gd2 N9 144.29(11)
N8 Gd2 N9 80.88(13)
O4 Gd2 O3 74.67(9)
O1 Gd2 O3 105.42(10)
N8 Gd2 O3 131.17(11)
N9 Gd2 O3 68.43(12)
O4 Gd2 O7 67.62(8)
O1 Gd2 O7 68.10(9)
N8 Gd2 O7 86.32(11)
N9 Gd2 O7 138.84(11)
O3 Gd2 O7 141.15(9)
O4 Gd2 N1 100.05(10)
O1 Gd2 N1 66.00(9)
N8 Gd2 N1 77.63(12)
N9 Gd2 N1 81.46(12)
O3 Gd2 N1 61.41(10)
O7 Gd2 N1 133.50(9)
O4 Gd2 O8 63.19(8)
O1 Gd2 O8 129.31(8)
N8 Gd2 O8 145.08(11)
N9 Gd2 O8 82.64(11)
O3 Gd2 O8 68.38(9)
O7 Gd2 O8 86.15(9)
N1 Gd2 O8 129.74(9)
O4 Gd2 O5 116.40(9)
O1 Gd2 O5 122.03(9)
N8 Gd2 O5 70.13(12)
N9 Gd2 O5 76.15(12)
O3 Gd2 O5 132.06(10)
O7 Gd2 O5 62.71(9)
N1 Gd2 O5 143.05(10)
O8 Gd2 O5 76.13(10)
O4 Gd2 Gd1 39.12(6)
O1 Gd2 Gd1 39.35(6)
N8 Gd2 Gd1 103.30(9)
N9 Gd2 Gd1 175.58(10)
O3 Gd2 Gd1 109.14(7)
O7 Gd2 Gd1 41.18(6)
N1 Gd2 Gd1 100.72(7)
O8 Gd2 Gd1 93.04(6)
O5 Gd2 Gd1 103.78(7)
C8 N3 N2 112.6(3)
C8 N3 Gd1 133.0(3)
N2 N3 Gd1 114.1(2)
C9 N2 N3 116.9(3)
C23 N1 N4 116.7(3)
C23 N1 Gd2 129.3(3)
N4 N1 Gd2 113.3(2)
C24 N4 N1 115.3(3)
C38 N5 N6 115.9(3)
C38 N5 Gd1 130.9(2)
N6 N5 Gd1 112.9(2)
C39 N6 N5 116.2(3)
C46 N7 Gd1 155.6(3)
C48 N9 Gd2 170.6(4)
C47 N8 Gd2 173.8(4)
C1 O7 Gd1 140.3(2)
C1 O7 Gd2 124.0(2)
Gd1 O7 Gd2 95.75(9)
C2 O5 C7 114.0(3)
C2 O5 Gd2 118.8(2)
C7 O5 Gd2 121.6(3)
C9 O6 Gd1 123.9(2)
C16 O1 Gd1 125.5(2)
C16 O1 Gd2 126.8(2)
Gd1 O1 Gd2 100.81(9)
C17 O2 C22 116.2(3)
C17 O2 Gd1 114.5(2)
C22 O2 Gd1 125.4(3)
C24 O3 Gd2 120.4(2)
C31 O4 Gd1 132.1(2)
C31 O4 Gd2 122.7(2)
Gd1 O4 Gd2 101.16(9)
C32 O8 C37 116.8(3)
C32 O8 Gd2 114.1(2)
C37 O8 Gd2 125.1(3)
C39 O9 Gd1 119.8(2)
O7 C1 C6 124.1(3)
O7 C1 C2 119.4(3)
C6 C1 C2 116.4(3)
C3 C2 O5 122.4(4)
C3 C2 C1 123.0(4)
O5 C2 C1 114.6(3)
C2 C3 C4 119.5(4)
C5 C4 C3 119.5(4)
C4 C5 C6 121.8(5)
C1 C6 C5 119.7(4)
C1 C6 C8 125.4(4)
C5 C6 C8 114.9(4)
N3 C8 C6 125.8(4)
O6 C9 N2 121.0(3)
O6 C9 C10 122.5(4)
N2 C9 C10 116.4(3)
C11 C10 C15 120.4(4)
C11 C10 C9 123.8(4)
C15 C10 C9 115.8(4)
C10 C11 C12 119.4(5)
C11 C12 C13 120.5(5)
C14 C13 C12 119.9(5)
C13 C14 C15 120.5(5)
C14 C15 C10 119.3(5)
O1 C16 C21 122.1(3)
O1 C16 C17 118.9(3)
C21 C16 C17 118.9(3)
C18 C17 C16 121.3(4)
C18 C17 O2 124.9(4)
C16 C17 O2 113.8(3)
C17 C18 C19 119.6(4)
C20 C19 C18 120.1(4)
C19 C20 C21 121.2(4)
C20 C21 C16 118.9(4)
C20 C21 C23 119.2(4)
C16 C21 C23 121.9(3)
N1 C23 C21 122.4(4)
O3 C24 N4 120.3(4)
O3 C24 C25 121.2(4)
N4 C24 C25 118.5(4)
C30 C25 C26 120.0(4)
C30 C25 C24 116.9(4)
C26 C25 C24 123.1(4)
C25 C26 C27 119.2(5)
C28 C27 C26 120.5(6)
C27 C28 C29 120.1(5)
C30 C29 C28 119.6(5)
C29 C30 C25 120.6(5)
O4 C31 C36 122.4(3)
O4 C31 C32 118.4(3)
C36 C31 C32 119.2(3)
C33 C32 O8 125.7(4)
C33 C32 C31 121.1(4)
O8 C32 C31 113.2(3)
C32 C33 C34 119.4(4)
C35 C34 C33 120.8(4)
C34 C35 C36 120.4(4)
C31 C36 C35 119.1(3)
C31 C36 C38 122.0(3)
C35 C36 C38 118.8(3)
N5 C38 C36 123.4(3)
O9 C39 N6 120.2(3)
O9 C39 C40 121.9(3)
N6 C39 C40 117.9(3)
C41 C40 C45 120.2(4)
C41 C40 C39 122.2(4)
C45 C40 C39 117.6(4)
C40 C41 C42 119.7(5)
C41 C42 C43 119.9(5)
C44 C43 C42 119.9(5)
C43 C44 C45 120.7(5)
C40 C45 C44 119.7(5)
N7 C46 S1 177.9(4)
N8 C47 S3 178.7(4)
N9 C48 S2 177.6(5)

loop_
_geom_bond_atom_site_label_1
_geom_bond_atom_site_label_2
_geom_bond_distance
Gd1 O4 2.315(2)
Gd1 O1 2.323(2)
Gd1 O7 2.382(2)
Gd1 O6 2.422(3)
Gd1 O9 2.468(3)
Gd1 N7 2.521(3)
Gd1 N3 2.567(3)
Gd1 N5 2.583(3)
Gd1 O2 2.621(3)
Gd1 Gd2 3.5991(2)
Gd2 O4 2.344(2)
Gd2 O1 2.347(3)
Gd2 N8 2.448(4)
Gd2 N9 2.446(4)
Gd2 O3 2.453(3)
Gd2 O7 2.470(3)
Gd2 N1 2.575(3)
Gd2 O8 2.585(3)
Gd2 O5 2.594(3)
N3 C8 1.292(5)
N3 N2 1.410(5)
N2 C9 1.348(5)
N1 C23 1.283(5)
N1 N4 1.380(4)
N4 C24 1.350(5)
N5 C38 1.288(5)
N5 N6 1.379(4)
N6 C39 1.355(5)
N7 C46 1.155(5)
N9 C48 1.140(6)
N8 C47 1.158(5)
O7 C1 1.313(4)
O5 C2 1.393(5)
O5 C7 1.442(6)
O6 C9 1.234(5)
O1 C16 1.327(4)
O2 C17 1.403(5)
O2 C22 1.421(5)
O3 C24 1.236(5)
O4 C31 1.325(4)
O8 C32 1.387(5)
O8 C37 1.442(5)
O9 C39 1.239(5)
S1 C46 1.638(4)
S2 C48 1.625(5)
S3 C47 1.633(4)
C1 C6 1.410(6)
C1 C2 1.409(5)
C2 C3 1.376(6)
C3 C4 1.393(7)
C4 C5 1.354(7)
C5 C6 1.417(6)
C6 C8 1.436(6)
C9 C10 1.486(5)
C10 C11 1.376(6)
C10 C15 1.413(6)
C11 C12 1.396(7)
C12 C13 1.380(9)
C13 C14 1.390(9)
C14 C15 1.374(6)
C16 C21 1.413(5)
C16 C17 1.394(5)
C17 C18 1.382(5)
C18 C19 1.401(6)
C19 C20 1.365(6)
C20 C21 1.407(5)
C21 C23 1.445(6)
C24 C25 1.485(6)
C25 C30 1.378(6)
C25 C26 1.376(7)
C26 C27 1.401(7)
C27 C28 1.371(9)
C28 C29 1.375(9)
C29 C30 1.387(7)
C31 C36 1.400(5)
C31 C32 1.409(5)
C32 C33 1.378(5)
C33 C34 1.398(6)
C34 C35 1.371(6)
C35 C36 1.415(5)
C36 C38 1.440(5)
C39 C40 1.486(5)
C40 C41 1.388(6)
C40 C45 1.378(6)
C41 C42 1.401(7)
C42 C43 1.383(9)
C43 C44 1.376(9)
C44 C45 1.391(7)
O11 C49 1.413(12)
O12 C50 1.433(14)
O13 C51 1.471(15)

loop_
_geom_torsion_atom_site_label_1
_geom_torsion_atom_site_label_2
_geom_torsion_atom_site_label_3
_geom_torsion_atom_site_label_4
_geom_torsion
O1 Gd1 Gd2 O4 -120.71(14)
O7 Gd1 Gd2 O4 119.27(14)
O6 Gd1 Gd2 O4 118.8(16)
O9 Gd1 Gd2 O4 -91.41(12)
N7 Gd1 Gd2 O4 51.39(12)
N3 Gd1 Gd2 O4 124.56(13)
N5 Gd1 Gd2 O4 -27.34(12)
O2 Gd1 Gd2 O4 -160.27(12)
O4 Gd1 Gd2 O1 120.71(14)
O7 Gd1 Gd2 O1 -120.02(14)
O6 Gd1 Gd2 O1 -120.5(16)
O9 Gd1 Gd2 O1 29.30(12)
N7 Gd1 Gd2 O1 172.09(12)
N3 Gd1 Gd2 O1 -114.73(13)
N5 Gd1 Gd2 O1 93.37(12)
O2 Gd1 Gd2 O1 -39.56(12)
O4 Gd1 Gd2 N8 172.46(14)
O1 Gd1 Gd2 N8 51.75(14)
O7 Gd1 Gd2 N8 -68.27(13)
O6 Gd1 Gd2 N8 -68.7(16)
O9 Gd1 Gd2 N8 81.05(11)
N7 Gd1 Gd2 N8 -136.15(12)
N3 Gd1 Gd2 N8 -62.98(12)
N5 Gd1 Gd2 N8 145.12(11)
O2 Gd1 Gd2 N8 12.20(11)
O4 Gd1 Gd2 N9 -26.5(13)
O1 Gd1 Gd2 N9 -147.2(13)
O7 Gd1 Gd2 N9 92.8(13)
O6 Gd1 Gd2 N9 92(2)
O9 Gd1 Gd2 N9 -117.9(13)
N7 Gd1 Gd2 N9 24.9(13)
N3 Gd1 Gd2 N9 98.1(13)
N5 Gd1 Gd2 N9 -53.8(13)
O2 Gd1 Gd2 N9 173.2(13)
O4 Gd1 Gd2 O3 29.52(12)
O1 Gd1 Gd2 O3 -91.18(12)
O7 Gd1 Gd2 O3 148.79(12)
O6 Gd1 Gd2 O3 148.3(16)
O9 Gd1 Gd2 O3 -61.89(10)
N7 Gd1 Gd2 O3 80.91(10)
N3 Gd1 Gd2 O3 154.08(11)
N5 Gd1 Gd2 O3 2.18(10)
O2 Gd1 Gd2 O3 -130.74(9)
O4 Gd1 Gd2 O7 -119.27(14)
O1 Gd1 Gd2 O7 120.02(14)
O6 Gd1 Gd2 O7 -0.5(16)
O9 Gd1 Gd2 O7 149.32(12)
N7 Gd1 Gd2 O7 -67.88(12)
N3 Gd1 Gd2 O7 5.29(12)
N5 Gd1 Gd2 O7 -146.61(12)
O2 Gd1 Gd2 O7 80.46(11)
O4 Gd1 Gd2 N1 92.79(12)
O1 Gd1 Gd2 N1 -27.92(12)
O7 Gd1 Gd2 N1 -147.94(12)
O6 Gd1 Gd2 N1 -148.4(16)
O9 Gd1 Gd2 N1 1.38(10)
N7 Gd1 Gd2 N1 144.18(10)
N3 Gd1 Gd2 N1 -142.65(11)
N5 Gd1 Gd2 N1 65.45(10)
O2 Gd1 Gd2 N1 -67.47(9)
O4 Gd1 Gd2 O8 -38.63(12)
O1 Gd1 Gd2 O8 -159.34(12)
O7 Gd1 Gd2 O8 80.64(11)
O6 Gd1 Gd2 O8 80.2(16)
O9 Gd1 Gd2 O8 -130.04(9)
N7 Gd1 Gd2 O8 12.75(10)
N3 Gd1 Gd2 O8 85.92(10)
N5 Gd1 Gd2 O8 -65.97(9)
O2 Gd1 Gd2 O8 161.10(9)
O4 Gd1 Gd2 O5 -115.09(12)
O1 Gd1 Gd2 O5 124.20(12)
O7 Gd1 Gd2 O5 4.18(12)
O6 Gd1 Gd2 O5 3.7(16)
O9 Gd1 Gd2 O5 153.50(10)
N7 Gd1 Gd2 O5 -63.70(11)
N3 Gd1 Gd2 O5 9.47(11)
N5 Gd1 Gd2 O5 -142.43(10)
O2 Gd1 Gd2 O5 84.64(10)
O4 Gd1 N3 C8 33.8(4)
O1 Gd1 N3 C8 -54.1(4)
O7 Gd1 N3 C8 -5.8(4)
O6 Gd1 N3 C8 170.1(4)
O9 Gd1 N3 C8 -151.5(4)
N7 Gd1 N3 C8 83.1(4)
N5 Gd1 N3 C8 129.7(4)
O2 Gd1 N3 C8 -96.5(4)
Gd2 Gd1 N3 C8 -9.7(4)
O4 Gd1 N3 N2 -139.6(2)
O1 Gd1 N3 N2 132.6(2)
O7 Gd1 N3 N2 -179.2(3)
O6 Gd1 N3 N2 -3.3(2)
O9 Gd1 N3 N2 35.2(3)
N7 Gd1 N3 N2 -90.2(3)
N5 Gd1 N3 N2 -43.6(3)
O2 Gd1 N3 N2 90.2(3)
Gd2 Gd1 N3 N2 177.0(2)
C8 N3 N2 C9 -173.8(4)
Gd1 N3 N2 C9 0.9(4)
O4 Gd2 N1 C23 100.4(4)
O1 Gd2 N1 C23 41.6(3)
N8 Gd2 N1 C23 -40.9(4)
N9 Gd2 N1 C23 -123.3(4)
O3 Gd2 N1 C23 166.6(4)
O7 Gd2 N1 C23 31.8(4)
O8 Gd2 N1 C23 163.7(3)
O5 Gd2 N1 C23 -70.4(4)
Gd1 Gd2 N1 C23 60.6(4)
O4 Gd2 N1 N4 -90.0(2)
O1 Gd2 N1 N4 -148.7(3)
N8 Gd2 N1 N4 128.8(3)
N9 Gd2 N1 N4 46.4(3)
O3 Gd2 N1 N4 -23.7(2)
O7 Gd2 N1 N4 -158.6(2)
O8 Gd2 N1 N4 -26.6(3)
O5 Gd2 N1 N4 99.3(3)
Gd1 Gd2 N1 N4 -129.8(2)
C23 N1 N4 C24 -166.1(4)
Gd2 N1 N4 C24 22.8(4)
O4 Gd1 N5 C38 33.3(3)
O1 Gd1 N5 C38 92.6(3)
O7 Gd1 N5 C38 19.8(4)
O6 Gd1 N5 C38 -126.6(3)
O9 Gd1 N5 C38 163.7(4)
N7 Gd1 N5 C38 -45.9(3)
N3 Gd1 N5 C38 -90.6(3)
O2 Gd1 N5 C38 156.7(3)
Gd2 Gd1 N5 C38 51.9(3)
O4 Gd1 N5 N6 -153.6(2)
O1 Gd1 N5 N6 -94.3(2)
O7 Gd1 N5 N6 -167.0(2)
O6 Gd1 N5 N6 46.5(2)
O9 Gd1 N5 N6 -23.1(2)
N7 Gd1 N5 N6 127.2(2)
N3 Gd1 N5 N6 82.5(3)
O2 Gd1 N5 N6 -30.2(3)
Gd2 Gd1 N5 N6 -134.9(2)
C38 N5 N6 C39 -163.8(3)
Gd1 N5 N6 C39 21.9(4)
O4 Gd1 N7 C46 34.3(7)
O1 Gd1 N7 C46 11.0(8)
O7 Gd1 N7 C46 -36.4(7)
O6 Gd1 N7 C46 -174.4(7)
O9 Gd1 N7 C46 137.6(7)
N3 Gd1 N7 C46 -108.7(7)
N5 Gd1 N7 C46 103.1(7)
O2 Gd1 N7 C46 -108.0(7)
Gd2 Gd1 N7 C46 3.2(7)
O4 Gd2 N9 C48 -41(2)
O1 Gd2 N9 C48 -161(2)
N8 Gd2 N9 C48 144(2)
O3 Gd2 N9 C48 -74(2)
O7 Gd2 N9 C48 71(2)
N1 Gd2 N9 C48 -137(2)
O8 Gd2 N9 C48 -5(2)
O5 Gd2 N9 C48 73(2)
Gd1 Gd2 N9 C48 -17(3)
O4 Gd2 N8 C47 82(3)
O1 Gd2 N8 C47 104(3)
N9 Gd2 N8 C47 -105(3)
O3 Gd2 N8 C47 -155(3)
O7 Gd2 N8 C47 36(3)
N1 Gd2 N8 C47 172(3)
O8 Gd2 N8 C47 -42(3)
O5 Gd2 N8 C47 -26(3)
Gd1 Gd2 N8 C47 74(3)
O4 Gd1 O7 C1 -144.3(4)
O1 Gd1 O7 C1 143.0(4)
O6 Gd1 O7 C1 -0.8(4)
O9 Gd1 O7 C1 120.9(4)
N7 Gd1 O7 C1 -67.6(4)
N3 Gd1 O7 C1 4.3(4)
N5 Gd1 O7 C1 -131.1(4)
O2 Gd1 O7 C1 80.1(4)
Gd2 Gd1 O7 C1 179.2(4)
O4 Gd1 O7 Gd2 36.49(8)
O1 Gd1 O7 Gd2 -36.18(8)
O6 Gd1 O7 Gd2 179.97(10)
O9 Gd1 O7 Gd2 -58.31(19)
N7 Gd1 O7 Gd2 113.19(11)
N3 Gd1 O7 Gd2 -174.89(12)
N5 Gd1 O7 Gd2 49.64(15)
O2 Gd1 O7 Gd2 -99.15(9)
O4 Gd2 O7 C1 144.1(3)
O1 Gd2 O7 C1 -143.1(3)
N8 Gd2 O7 C1 -64.3(3)
N9 Gd2 O7 C1 7.3(4)
O3 Gd2 O7 C1 129.3(3)
N1 Gd2 O7 C1 -133.4(3)
O8 Gd2 O7 C1 81.5(3)
O5 Gd2 O7 C1 5.2(3)
Gd1 Gd2 O7 C1 -179.4(3)
O4 Gd2 O7 Gd1 -36.53(8)
O1 Gd2 O7 Gd1 36.28(8)
N8 Gd2 O7 Gd1 115.06(12)
N9 Gd2 O7 Gd1 -173.29(14)
O3 Gd2 O7 Gd1 -51.29(17)
N1 Gd2 O7 Gd1 45.97(15)
O8 Gd2 O7 Gd1 -99.06(9)
O5 Gd2 O7 Gd1 -175.43(13)
O4 Gd2 O5 C2 -48.6(3)
O1 Gd2 O5 C2 29.3(3)
N8 Gd2 O5 C2 90.5(3)
N9 Gd2 O5 C2 175.6(3)
O3 Gd2 O5 C2 -141.5(3)
O7 Gd2 O5 C2 -5.8(3)
N1 Gd2 O5 C2 121.2(3)
O8 Gd2 O5 C2 -98.7(3)
Gd1 Gd2 O5 C2 -8.9(3)
O4 Gd2 O5 C7 159.4(4)
O1 Gd2 O5 C7 -122.8(5)
N8 Gd2 O5 C7 -61.6(5)
N9 Gd2 O5 C7 23.5(5)
O3 Gd2 O5 C7 66.5(5)
O7 Gd2 O5 C7 -157.9(5)
N1 Gd2 O5 C7 -30.9(5)
O8 Gd2 O5 C7 109.2(5)
Gd1 Gd2 O5 C7 -161.0(4)
O4 Gd1 O6 C9 128.3(3)
O1 Gd1 O6 C9 -105.5(3)
O7 Gd1 O6 C9 11.8(4)
O9 Gd1 O6 C9 -138.1(3)
N7 Gd1 O6 C9 80.1(3)
N3 Gd1 O6 C9 6.4(3)
N5 Gd1 O6 C9 158.7(3)
O2 Gd1 O6 C9 -68.8(3)
Gd2 Gd1 O6 C9 12.3(18)
O4 Gd1 O1 C16 171.2(3)
O7 Gd1 O1 C16 -113.3(3)
O6 Gd1 O1 C16 24.2(3)
O9 Gd1 O1 C16 54.6(3)
N7 Gd1 O1 C16 -164.3(3)
N3 Gd1 O1 C16 -64.6(3)
N5 Gd1 O1 C16 112.6(3)
O2 Gd1 O1 C16 -17.7(3)
Gd2 Gd1 O1 C16 -152.3(3)
O4 Gd1 O1 Gd2 -36.47(9)
O7 Gd1 O1 Gd2 38.99(9)
O6 Gd1 O1 Gd2 176.53(10)
O9 Gd1 O1 Gd2 -153.08(11)
N7 Gd1 O1 Gd2 -12.01(19)
N3 Gd1 O1 Gd2 87.66(12)
N5 Gd1 O1 Gd2 -95.06(10)
O2 Gd1 O1 Gd2 134.58(12)
O4 Gd2 O1 C16 -172.0(3)
N8 Gd2 O1 C16 23.1(3)
N9 Gd2 O1 C16 -32.3(4)
O3 Gd2 O1 C16 -106.7(3)
O7 Gd2 O1 C16 113.9(3)
N1 Gd2 O1 C16 -58.4(3)
O8 Gd2 O1 C16 178.9(3)
O5 Gd2 O1 C16 80.5(3)
Gd1 Gd2 O1 C16 151.8(3)
O4 Gd2 O1 Gd1 36.21(9)
N8 Gd2 O1 Gd1 -128.67(13)
N9 Gd2 O1 Gd1 175.90(16)
O3 Gd2 O1 Gd1 101.54(10)
O7 Gd2 O1 Gd1 -37.91(9)
N1 Gd2 O1 Gd1 149.77(13)
O8 Gd2 O1 Gd1 27.09(15)
O5 Gd2 O1 Gd1 -71.35(13)
O4 Gd1 O2 C17 26.9(3)
O1 Gd1 O2 C17 16.0(2)
O7 Gd1 O2 C17 85.7(2)
O6 Gd1 O2 C17 -139.3(2)
O9 Gd1 O2 C17 -71.9(2)
N7 Gd1 O2 C17 156.5(2)
N3 Gd1 O2 C17 157.2(3)
N5 Gd1 O2 C17 -65.3(3)
Gd2 Gd1 O2 C17 43.2(2)
O4 Gd1 O2 C22 -176.5(4)
O1 Gd1 O2 C22 172.7(4)
O7 Gd1 O2 C22 -117.6(4)
O6 Gd1 O2 C22 17.4(4)
O9 Gd1 O2 C22 84.7(4)
N7 Gd1 O2 C22 -46.9(5)
N3 Gd1 O2 C22 -46.2(4)
N5 Gd1 O2 C22 91.3(4)
Gd2 Gd1 O2 C22 -160.1(4)
O4 Gd2 O3 C24 136.8(3)
O1 Gd2 O3 C24 76.9(3)
N8 Gd2 O3 C24 -10.9(4)
N9 Gd2 O3 C24 -66.0(3)
O7 Gd2 O3 C24 150.9(3)
N1 Gd2 O3 C24 26.0(3)
O8 Gd2 O3 C24 -156.5(3)
O5 Gd2 O3 C24 -111.3(3)
Gd1 Gd2 O3 C24 118.0(3)
O1 Gd1 O4 C31 -166.5(3)
O7 Gd1 O4 C31 117.4(3)
O6 Gd1 O4 C31 -19.6(4)
O9 Gd1 O4 C31 -97.8(3)
N7 Gd1 O4 C31 29.6(3)
N3 Gd1 O4 C31 77.4(3)
N5 Gd1 O4 C31 -52.5(3)
O2 Gd1 O4 C31 -177.0(3)
Gd2 Gd1 O4 C31 156.9(3)
O1 Gd1 O4 Gd2 36.58(9)
O7 Gd1 O4 Gd2 -39.46(9)
O6 Gd1 O4 Gd2 -176.46(11)
O9 Gd1 O4 Gd2 105.34(10)
N7 Gd1 O4 Gd2 -127.24(12)
N3 Gd1 O4 Gd2 -79.48(14)
N5 Gd1 O4 Gd2 150.64(12)
O2 Gd1 O4 Gd2 26.12(15)
O1 Gd2 O4 C31 163.8(3)
N8 Gd2 O4 C31 -171.7(2)
N9 Gd2 O4 C31 17.4(3)
O3 Gd2 O4 C31 49.1(2)
O7 Gd2 O4 C31 -121.3(3)
N1 Gd2 O4 C31 105.6(2)
O8 Gd2 O4 C31 -24.1(2)
O5 Gd2 O4 C31 -80.6(3)
Gd1 Gd2 O4 C31 -159.8(3)
O1 Gd2 O4 Gd1 -36.41(9)
N8 Gd2 O4 Gd1 -11.9(2)
N9 Gd2 O4 Gd1 177.12(14)
O3 Gd2 O4 Gd1 -151.14(12)
O7 Gd2 O4 Gd1 38.40(9)
N1 Gd2 O4 Gd1 -94.67(10)
O8 Gd2 O4 Gd1 135.69(12)
O5 Gd2 O4 Gd1 79.11(12)
O4 Gd2 O8 C32 23.8(2)
O1 Gd2 O8 C32 33.1(3)
N8 Gd2 O8 C32 168.5(2)
N9 Gd2 O8 C32 -129.1(3)
O3 Gd2 O8 C32 -59.4(2)
O7 Gd2 O8 C32 90.6(2)
N1 Gd2 O8 C32 -56.7(3)
O5 Gd2 O8 C32 153.4(3)
Gd1 Gd2 O8 C32 50.0(2)
O4 Gd2 O8 C37 -179.5(4)
O1 Gd2 O8 C37 -170.1(4)
N8 Gd2 O8 C37 -34.7(5)
N9 Gd2 O8 C37 27.6(4)
O3 Gd2 O8 C37 97.3(4)
O7 Gd2 O8 C37 -112.7(4)
N1 Gd2 O8 C37 100.0(4)
O5 Gd2 O8 C37 -49.9(4)
Gd1 Gd2 O8 C37 -153.3(4)
O4 Gd1 O9 C39 73.7(3)
O1 Gd1 O9 C39 135.0(3)
O7 Gd1 O9 C39 156.1(3)
O6 Gd1 O9 C39 -65.0(3)
N7 Gd1 O9 C39 -12.9(3)
N3 Gd1 O9 C39 -102.1(3)
N5 Gd1 O9 C39 25.9(3)
O2 Gd1 O9 C39 -159.8(3)
Gd2 Gd1 O9 C39 116.4(3)
Gd1 O7 C1 C6 -3.4(7)
Gd2 O7 C1 C6 175.7(3)
Gd1 O7 C1 C2 176.8(3)
Gd2 O7 C1 C2 -4.1(5)
C7 O5 C2 C3 -19.7(7)
Gd2 O5 C2 C3 -173.8(4)
C7 O5 C2 C1 160.5(5)
Gd2 O5 C2 C1 6.3(5)
O7 C1 C2 C3 178.3(4)
C6 C1 C2 C3 -1.5(7)
O7 C1 C2 O5 -1.8(6)
C6 C1 C2 O5 178.4(4)
O5 C2 C3 C4 -178.6(5)
C1 C2 C3 C4 1.3(9)
C2 C3 C4 C5 -0.2(10)
C3 C4 C5 C6 -0.7(10)
O7 C1 C6 C5 -179.2(4)
C2 C1 C6 C5 0.6(7)
O7 C1 C6 C8 1.0(7)
C2 C1 C6 C8 -179.2(4)
C4 C5 C6 C1 0.4(9)
C4 C5 C6 C8 -179.7(6)
N2 N3 C8 C6 -179.8(4)
Gd1 N3 C8 C6 6.8(7)
C1 C6 C8 N3 -3.1(8)
C5 C6 C8 N3 177.0(5)
Gd1 O6 C9 N2 -8.8(5)
Gd1 O6 C9 C10 168.7(3)
N3 N2 C9 O6 4.8(6)
N3 N2 C9 C10 -172.9(3)
O6 C9 C10 C11 155.5(4)
N2 C9 C10 C11 -26.9(6)
O6 C9 C10 C15 -26.1(6)
N2 C9 C10 C15 151.5(4)
C15 C10 C11 C12 -1.0(7)
C9 C10 C11 C12 177.4(5)
C10 C11 C12 C13 0.6(8)
C11 C12 C13 C14 -0.9(9)
C12 C13 C14 C15 1.6(9)
C13 C14 C15 C10 -1.9(8)
C11 C10 C15 C14 1.6(7)
C9 C10 C15 C14 -176.8(4)
Gd1 O1 C16 C21 -161.3(3)
Gd2 O1 C16 C21 53.5(5)
Gd1 O1 C16 C17 17.5(5)
Gd2 O1 C16 C17 -127.8(3)
O1 C16 C17 C18 178.8(4)
C21 C16 C17 C18 -2.4(6)
O1 C16 C17 O2 0.5(5)
C21 C16 C17 O2 179.3(3)
C22 O2 C17 C18 8.4(6)
Gd1 O2 C17 C18 167.3(3)
C22 O2 C17 C16 -173.4(4)
Gd1 O2 C17 C16 -14.5(4)
C16 C17 C18 C19 2.4(7)
O2 C17 C18 C19 -179.4(4)
C17 C18 C19 C20 -0.6(7)
C18 C19 C20 C21 -1.2(7)
C19 C20 C21 C16 1.2(7)
C19 C20 C21 C23 178.4(4)
O1 C16 C21 C20 179.3(4)
C17 C16 C21 C20 0.6(6)
O1 C16 C21 C23 2.2(6)
C17 C16 C21 C23 -176.5(4)
N4 N1 C23 C21 173.4(4)
Gd2 N1 C23 C21 -17.2(6)
C20 C21 C23 N1 165.2(4)
C16 C21 C23 N1 -17.7(6)
Gd2 O3 C24 N4 -25.3(5)
Gd2 O3 C24 C25 151.3(3)
N1 N4 C24 O3 -0.2(6)
N1 N4 C24 C25 -176.9(3)
O3 C24 C25 C30 -15.8(6)
N4 C24 C25 C30 160.9(4)
O3 C24 C25 C26 165.4(5)
N4 C24 C25 C26 -17.9(7)
C30 C25 C26 C27 -0.3(9)
C24 C25 C26 C27 178.5(5)
C25 C26 C27 C28 -1.8(11)
C26 C27 C28 C29 2.8(11)
C27 C28 C29 C30 -1.6(9)
C28 C29 C30 C25 -0.6(8)
C26 C25 C30 C29 1.5(8)
C24 C25 C30 C29 -177.4(4)
Gd1 O4 C31 C36 50.0(5)
Gd2 O4 C31 C36 -157.2(3)
Gd1 O4 C31 C32 -130.6(3)
Gd2 O4 C31 C32 22.2(4)
C37 O8 C32 C33 -0.4(6)
Gd2 O8 C32 C33 158.4(3)
C37 O8 C32 C31 178.6(4)
Gd2 O8 C32 C31 -22.7(4)
O4 C31 C32 C33 -178.0(3)
C36 C31 C32 C33 1.4(5)
O4 C31 C32 O8 3.0(5)
C36 C31 C32 O8 -177.6(3)
O8 C32 C33 C34 179.8(4)
C31 C32 C33 C34 0.9(6)
C32 C33 C34 C35 -1.6(6)
C33 C34 C35 C36 0.0(6)
O4 C31 C36 C35 176.4(3)
C32 C31 C36 C35 -3.0(5)
O4 C31 C36 C38 0.5(5)
C32 C31 C36 C38 -178.9(3)
C34 C35 C36 C31 2.4(5)
C34 C35 C36 C38 178.3(4)
N6 N5 C38 C36 174.9(3)
Gd1 N5 C38 C36 -12.2(5)
C31 C36 C38 N5 -15.6(5)
C35 C36 C38 N5 168.6(3)
Gd1 O9 C39 N6 -25.8(5)
Gd1 O9 C39 C40 154.4(3)
N5 N6 C39 O9 0.8(5)
N5 N6 C39 C40 -179.4(3)
O9 C39 C40 C41 -160.7(4)
N6 C39 C40 C41 19.5(6)
O9 C39 C40 C45 17.9(6)
N6 C39 C40 C45 -161.9(4)
C45 C40 C41 C42 0.0(8)
C39 C40 C41 C42 178.5(5)
C40 C41 C42 C43 0.3(9)
C41 C42 C43 C44 0.4(10)
C42 C43 C44 C45 -1.3(11)
C41 C40 C45 C44 -0.9(9)
C39 C40 C45 C44 -179.5(6)
C43 C44 C45 C40 1.6(11)
Gd1 N7 C46 S1 139(10)
Gd2 N8 C47 S3 97(21)
Gd2 N9 C48 S2 -23(14)
